data_4037558
loop_
_publ_author_name
'Wang, Jia-Ni'
'Chen, Si-Qi'
'Liu, Zhong-Wen'
'Shi, Xian-Ying'

_publ_section_title
;
 Divergent Syntheses of Spiroindanones and 2-Substituted 1-Indanones by
 Ruthenium-Catalyzed Tandem Coupling and Cyclization of Aromatic Acids
 with \a,\b-Unsaturated Ketones.
;
_journal_issue 3
_journal_name_full 'The Journal of organic chemistry'
_journal_page_first 1348
_journal_page_last 1362
_journal_paper_doi 10.1021/acs.joc.8b02820
_journal_volume 84
_journal_year 2019
_chemical_formula_moiety 'C15 H18 O2'
_chemical_formula_sum 'C15 H18 O2'
_chemical_formula_weight 230.29
_space_group_crystal_system monoclinic
_space_group_IT_number 14
_space_group_name_Hall '-P 2yn'
_space_group_name_H-M_alt 'P 1 21/n 1'
_atom_sites_solution_hydrogens geom
_atom_sites_solution_primary dual
_audit_creation_date 2018-01-08
_audit_creation_method
;
Olex2 1.2
(compiled 2017.08.10 svn.r3458 for OlexSys, GUI svn.r5381)
;
_cell_angle_alpha 90
_cell_angle_beta 98.825(2)
_cell_angle_gamma 90
_cell_formula_units_Z 8
_cell_length_a 12.6874(3)
_cell_length_b 7.3742(2)
_cell_length_c 27.9567(7)
_cell_measurement_reflns_used 8856
_cell_measurement_temperature 297
_cell_measurement_theta_max 71.6480
_cell_measurement_theta_min 3.5230
_cell_volume 2584.65(11)
_computing_cell_refinement
;
CrysAlisPro, Agilent Technologies,
Version 1.171.37.35 (release 13-08-2014 CrysAlis171 .NET)
(compiled Aug 13 2014,18:06:01)
;
_computing_data_collection
;
CrysAlisPro, Agilent Technologies,
Version 1.171.37.35 (release 13-08-2014 CrysAlis171 .NET)
(compiled Aug 13 2014,18:06:01)
;
_computing_data_reduction
;
CrysAlisPro, Agilent Technologies,
Version 1.171.37.35 (release 13-08-2014 CrysAlis171 .NET)
(compiled Aug 13 2014,18:06:01)
;
_computing_molecular_graphics 'Olex2 (Dolomanov et al., 2009)'
_computing_publication_material 'Olex2 (Dolomanov et al., 2009)'
_computing_structure_refinement 'XL (Sheldrick, 2008)'
_computing_structure_solution 'XT (Sheldrick, 2015)'
_diffrn_ambient_temperature 297
_diffrn_detector 'CCD plate'
_diffrn_detector_area_resol_mean 16.0356
_diffrn_detector_type Eos
_diffrn_measured_fraction_theta_full 0.999
_diffrn_measured_fraction_theta_max 0.981
_diffrn_measurement_details
;
#__ type_ start__ end____ width___ exp.time_
  1 omega  -30.00   65.00   1.0000    1.2000
omega____ theta____ kappa____ phi______ frames
    -       37.7849  -77.0000 -180.0000 95

#__ type_ start__ end____ width___ exp.time_
  2 omega  -29.00   55.00   1.0000    1.2000
omega____ theta____ kappa____ phi______ frames
    -       37.7849  -57.0000  -60.0000 84

#__ type_ start__ end____ width___ exp.time_
  3 omega   -4.00   77.00   1.0000    1.2000
omega____ theta____ kappa____ phi______ frames
    -       37.7849  -99.0000   60.0000 81

#__ type_ start__ end____ width___ exp.time_
  4 omega   11.00  105.00   1.0000    1.2000
omega____ theta____ kappa____ phi______ frames
    -       37.7849   77.0000 -150.0000 94

#__ type_ start__ end____ width___ exp.time_
  5 omega   21.00  105.00   1.0000    1.2000
omega____ theta____ kappa____ phi______ frames
    -       37.7849   57.0000  -60.0000 84

#__ type_ start__ end____ width___ exp.time_
  6 omega   21.00  105.00   1.0000    1.2000
omega____ theta____ kappa____ phi______ frames
    -       37.7849   57.0000   30.0000 84

#__ type_ start__ end____ width___ exp.time_
  7 omega  -30.00   65.00   1.0000    1.2000
omega____ theta____ kappa____ phi______ frames
    -       37.7849  -77.0000  -90.0000 95

#__ type_ start__ end____ width___ exp.time_
  8 omega   21.00  105.00   1.0000    1.2000
omega____ theta____ kappa____ phi______ frames
    -       37.7849   57.0000  -30.0000 84

#__ type_ start__ end____ width___ exp.time_
  9 omega   38.00   90.00   1.0000    4.8000
omega____ theta____ kappa____ phi______ frames
    -      108.0000  -30.0000  -60.0000 52

#__ type_ start__ end____ width___ exp.time_
 10 omega   40.00   98.00   1.0000    4.8000
omega____ theta____ kappa____ phi______ frames
    -      108.0000  -45.0000    0.0000 58

#__ type_ start__ end____ width___ exp.time_
 11 omega   38.00   90.00   1.0000    4.8000
omega____ theta____ kappa____ phi______ frames
    -      108.0000  -30.0000  -30.0000 52

#__ type_ start__ end____ width___ exp.time_
 12 omega   91.00  176.00   1.0000    4.8000
omega____ theta____ kappa____ phi______ frames
    -      108.0000   45.0000 -180.0000 85

#__ type_ start__ end____ width___ exp.time_
 13 omega   38.00   90.00   1.0000    4.8000
omega____ theta____ kappa____ phi______ frames
    -      108.0000  -30.0000   30.0000 52

#__ type_ start__ end____ width___ exp.time_
 14 omega   39.00  109.00   1.0000    4.8000
omega____ theta____ kappa____ phi______ frames
    -      108.0000  -94.0000  120.0000 70

#__ type_ start__ end____ width___ exp.time_
 15 omega   37.00  146.00   1.0000    4.8000
omega____ theta____ kappa____ phi______ frames
    -      108.0000  -15.0000 -180.0000 109

#__ type_ start__ end____ width___ exp.time_
 16 omega   39.00  109.00   1.0000    4.8000
omega____ theta____ kappa____ phi______ frames
    -      108.0000  -94.0000 -150.0000 70

#__ type_ start__ end____ width___ exp.time_
 17 omega   40.00   98.00   1.0000    4.8000
omega____ theta____ kappa____ phi______ frames
    -      108.0000  -45.0000  -90.0000 58

#__ type_ start__ end____ width___ exp.time_
 18 omega   11.00  105.00   1.0000    1.2000
omega____ theta____ kappa____ phi______ frames
    -       37.7849   77.0000  120.0000 94

#__ type_ start__ end____ width___ exp.time_
 19 omega   21.00  105.00   1.0000    1.2000
omega____ theta____ kappa____ phi______ frames
    -       37.7849   57.0000 -180.0000 84

#__ type_ start__ end____ width___ exp.time_
 20 omega   21.00  105.00   1.0000    1.2000
omega____ theta____ kappa____ phi______ frames
    -       37.7849   57.0000  120.0000 84

#__ type_ start__ end____ width___ exp.time_
 21 omega  -30.00   65.00   1.0000    1.2000
omega____ theta____ kappa____ phi______ frames
    -       37.7849  -77.0000   90.0000 95

#__ type_ start__ end____ width___ exp.time_
 22 omega   11.00  105.00   1.0000    1.2000
omega____ theta____ kappa____ phi______ frames
    -       37.7849   77.0000  -60.0000 94

#__ type_ start__ end____ width___ exp.time_
 23 omega  -29.00   55.00   1.0000    1.2000
omega____ theta____ kappa____ phi______ frames
    -       37.7849  -57.0000    0.0000 84

#__ type_ start__ end____ width___ exp.time_
 24 omega   11.00  105.00   1.0000    1.2000
omega____ theta____ kappa____ phi______ frames
    -       37.7849   77.0000   30.0000 94

#__ type_ start__ end____ width___ exp.time_
 25 omega   91.00  176.00   1.0000    4.8000
omega____ theta____ kappa____ phi______ frames
    -      108.0000   45.0000 -150.0000 85

#__ type_ start__ end____ width___ exp.time_
 26 omega   87.00  178.00   1.0000    4.8000
omega____ theta____ kappa____ phi______ frames
    -      108.0000   30.0000  120.0000 91

#__ type_ start__ end____ width___ exp.time_
 27 omega   81.00  176.00   1.0000    4.8000
omega____ theta____ kappa____ phi______ frames
    -      108.0000   77.0000   30.0000 95

#__ type_ start__ end____ width___ exp.time_
 28 omega   38.00   90.00   1.0000    4.8000
omega____ theta____ kappa____ phi______ frames
    -      108.0000  -30.0000   90.0000 52

#__ type_ start__ end____ width___ exp.time_
 29 omega   39.00  109.00   1.0000    4.8000
omega____ theta____ kappa____ phi______ frames
    -      108.0000  -94.0000  -60.0000 70

#__ type_ start__ end____ width___ exp.time_
 30 omega   70.00  178.00   1.0000    4.8000
omega____ theta____ kappa____ phi______ frames
    -      108.0000   15.0000  -60.0000 108

#__ type_ start__ end____ width___ exp.time_
 31 omega   87.00  178.00   1.0000    4.8000
omega____ theta____ kappa____ phi______ frames
    -      108.0000   30.0000    0.0000 91

#__ type_ start__ end____ width___ exp.time_
 32 omega   11.00  103.00   1.0000    1.2000
omega____ theta____ kappa____ phi______ frames
    -       37.7849   77.0000 -180.0000 92

#__ type_ start__ end____ width___ exp.time_
 33 omega   19.00  107.00   1.0000    1.2000
omega____ theta____ kappa____ phi______ frames
    -       37.7849   37.0000  -60.0000 88
;
_diffrn_measurement_device 'four-circle diffractometer'
_diffrn_measurement_device_type 'Xcalibur, Eos, Gemini'
_diffrn_measurement_method '\w scans'
_diffrn_orient_matrix_UB_11 -0.0827230000
_diffrn_orient_matrix_UB_12 -0.0113913000
_diffrn_orient_matrix_UB_13 -0.0464102000
_diffrn_orient_matrix_UB_21 -0.0906459000
_diffrn_orient_matrix_UB_22 -0.0050654000
_diffrn_orient_matrix_UB_23 0.0308440000
_diffrn_orient_matrix_UB_31 -0.0067061000
_diffrn_orient_matrix_UB_32 0.2085670000
_diffrn_orient_matrix_UB_33 -0.0017859000
_diffrn_radiation_monochromator graphite
_diffrn_radiation_probe x-ray
_diffrn_radiation_type CuK\a
_diffrn_radiation_wavelength 1.54184
_diffrn_reflns_av_R_equivalents 0.0306
_diffrn_reflns_av_unetI/netI 0.0155
_diffrn_reflns_Laue_measured_fraction_full 0.999
_diffrn_reflns_Laue_measured_fraction_max 0.981
_diffrn_reflns_limit_h_max 15
_diffrn_reflns_limit_h_min -15
_diffrn_reflns_limit_k_max 8
_diffrn_reflns_limit_k_min -6
_diffrn_reflns_limit_l_max 34
_diffrn_reflns_limit_l_min -34
_diffrn_reflns_number 29206
_diffrn_reflns_point_group_measured_fraction_full 0.999
_diffrn_reflns_point_group_measured_fraction_max 0.981
_diffrn_reflns_theta_full 67.684
_diffrn_reflns_theta_max 72.153
_diffrn_reflns_theta_min 5.507
_diffrn_source 'Enhance (Cu) X-ray Source'
_exptl_absorpt_coefficient_mu 0.609
_exptl_absorpt_correction_T_max 1.00000
_exptl_absorpt_correction_T_min 0.61806
_exptl_absorpt_correction_type multi-scan
_exptl_absorpt_process_details
;
CrysAlisPro, Agilent Technologies,
Version 1.171.37.35 (release 13-08-2014 CrysAlis171 .NET)
(compiled Aug 13 2014,18:06:01)
Empirical absorption correction using spherical harmonics,
 implemented in SCALE3 ABSPACK scaling algorithm.
;
_exptl_crystal_colour 'clear light yellow'
_exptl_crystal_colour_lustre clear
_exptl_crystal_colour_modifier light
_exptl_crystal_colour_primary yellow
_exptl_crystal_density_diffrn 1.184
_exptl_crystal_description
;
;
_exptl_crystal_F_000 992
_exptl_crystal_size_max 0.5
_exptl_crystal_size_mid 0.4
_exptl_crystal_size_min 0.3
_refine_diff_density_max 0.151
_refine_diff_density_min -0.151
_refine_diff_density_rms 0.034
_refine_ls_extinction_method none
_refine_ls_goodness_of_fit_ref 1.070
_refine_ls_hydrogen_treatment constr
_refine_ls_matrix_type full
_refine_ls_number_parameters 311
_refine_ls_number_reflns 4984
_refine_ls_number_restraints 0
_refine_ls_restrained_S_all 1.070
_refine_ls_R_factor_all 0.0737
_refine_ls_R_factor_gt 0.0625
_refine_ls_shift/su_max 0.000
_refine_ls_shift/su_mean 0.000
_refine_ls_structure_factor_coef Fsqd
_refine_ls_weighting_details 'w=1/[\s^2^(Fo^2^)+(0.0732P)^2^+0.7859P] where P=(Fo^2^+2Fc^2^)/3'
_refine_ls_weighting_scheme calc
_refine_ls_wR_factor_gt 0.1687
_refine_ls_wR_factor_ref 0.1789
_reflns_Friedel_coverage 0.000
_reflns_number_gt 4010
_reflns_number_total 4984
_reflns_threshold_expression 'I > 2\s(I)'
_cod_data_source_file jo8b02820_si_003.cif
_cod_data_source_block exp_13554
_cod_database_code 4037558
_shelx_shelxl_version_number 2014/7
_shelx_space_group_comment
;
The symmetry employed for this shelxl refinement is uniquely defined
by the following loop, which should always be used as a source of
symmetry information in preference to the above space-group names.
They are only intended as comments.
;
_shelx_estimated_absorpt_t_max 0.838
_shelx_estimated_absorpt_t_min 0.750
_reflns_odcompleteness_completeness 99.88
_reflns_odcompleteness_iscentric 1
_reflns_odcompleteness_theta 66.97
_olex2_refinement_description
;
1. Fixed Uiso
 At 1.2 times of:
  All C(H) groups, All C(H,H) groups
 At 1.5 times of:
  All C(H,H,H) groups
2.a Ternary CH refined with riding coordinates:
 C008(H008), C00G(H00G)
2.b Secondary CH2 refined with riding coordinates:
 C00C(H00A,H00B), C00H(H00Q,H00S), C00I(H00T,H00V), C00J(H00W,H00X), C00K(H00C,
 H00D), C00N(H00E,H00F), C00T(H0AA,H), C00X(H00K,H00L)
2.c Aromatic/amide H refined with riding coordinates:
 C00M(H00Y), C00P(H00P), C00Q(H00Z), C00R(H00R), C00S(H00), C00U(H00U)
2.d Idealised Me refined as rotating group:
 C00O(H00H,H00I,H00J), C00V(H1AA,HA,HB), C00W(H2AA,HC,HD), C00Y(H00M,H00N,H00O)
;
_olex2_submission_special_instructions 'No special instructions were received'

loop_
_space_group_symop_operation_xyz
'x, y, z'
'-x+1/2, y+1/2, -z+1/2'
'-x, -y, -z'
'x-1/2, -y-1/2, z-1/2'

loop_
_atom_site_label
_atom_site_type_symbol
_atom_site_fract_x
_atom_site_fract_y
_atom_site_fract_z
_atom_site_U_iso_or_equiv
_atom_site_adp_type
_atom_site_occupancy
_atom_site_site_symmetry_order
_atom_site_calc_flag
_atom_site_refinement_flags_posn
O001 O 0.59665(11) 0.0997(3) 0.79980(6) 0.0858(5) Uani 1 1 d .
O002 O 0.46068(12) 0.6158(3) 0.81217(7) 0.0947(6) Uani 1 1 d .
O003 O 0.40679(16) 0.3236(3) 0.63415(7) 0.1084(7) Uani 1 1 d .
O004 O 0.44948(16) 0.8166(3) 0.63396(7) 0.1054(6) Uani 1 1 d .
C005 C 0.47588(17) 0.1222(3) 0.85813(8) 0.0628(5) Uani 1 1 d .
C006 C 0.64283(16) 0.6220(3) 0.85336(7) 0.0618(5) Uani 1 1 d .
C007 C 0.73953(16) 0.6335(3) 0.83624(7) 0.0613(5) Uani 1 1 d .
C008 C 0.60740(14) 0.5870(3) 0.76629(7) 0.0608(5) Uani 1 1 d .
H008 H 0.6066 0.4570 0.7589 0.073 Uiso 1 1 calc R
C009 C 0.50708(15) 0.1027(3) 0.80982(7) 0.0629(5) Uani 1 1 d .
C00A C 0.55638(15) 0.6108(3) 0.81168(8) 0.0645(5) Uani 1 1 d .
C00B C 0.5413(2) 0.1261(3) 0.90329(8) 0.0721(6) Uani 1 1 d .
C00C C 0.41237(16) 0.1837(3) 0.72653(8) 0.0681(5) Uani 1 1 d .
H00A H 0.4089 0.3129 0.7326 0.082 Uiso 1 1 calc R
H00B H 0.4809 0.1589 0.7166 0.082 Uiso 1 1 calc R
C00D C 0.51996(17) 0.7101(3) 0.63147(8) 0.0718(6) Uani 1 1 d .
C00E C 0.36579(18) 0.1371(3) 0.85303(9) 0.0710(6) Uani 1 1 d .
C00F C 0.33837(18) 0.2153(3) 0.63796(9) 0.0738(6) Uani 1 1 d .
C00G C 0.40628(15) 0.0830(3) 0.77317(8) 0.0649(5) Uani 1 1 d .
H00G H 0.3976 -0.0461 0.7652 0.078 Uiso 1 1 calc R
C00H C 0.58728(17) 0.6347(3) 0.67562(8) 0.0708(6) Uani 1 1 d .
H00Q H 0.6596 0.6794 0.6769 0.085 Uiso 1 1 calc R
H00S H 0.5895 0.5037 0.6728 0.085 Uiso 1 1 calc R
C00I C 0.54811(16) 0.6827(3) 0.72240(7) 0.0662(5) Uani 1 1 d .
H00T H 0.4730 0.6524 0.7194 0.079 Uiso 1 1 calc R
H00V H 0.5549 0.8126 0.7274 0.079 Uiso 1 1 calc R
C00J C 0.72403(15) 0.6418(3) 0.78210(7) 0.0666(5) Uani 1 1 d .
H00W H 0.7717 0.5583 0.7693 0.080 Uiso 1 1 calc R
H00X H 0.7370 0.7634 0.7711 0.080 Uiso 1 1 calc R
C00K C 0.32538(17) 0.1350(3) 0.68546(8) 0.0725(6) Uani 1 1 d .
H00C H 0.3228 0.0041 0.6822 0.087 Uiso 1 1 calc R
H00D H 0.2575 0.1743 0.6938 0.087 Uiso 1 1 calc R
C00L C 0.6373(2) 0.6219(3) 0.90314(9) 0.0777(6) Uani 1 1 d .
C00M C 0.83346(19) 0.6404(3) 0.86809(9) 0.0796(6) Uani 1 1 d .
H00Y H 0.8985 0.6474 0.8567 0.096 Uiso 1 1 calc R
C00N C 0.31566(17) 0.1370(4) 0.80107(9) 0.0797(6) Uani 1 1 d .
H00E H 0.2882 0.2563 0.7913 0.096 Uiso 1 1 calc R
H00F H 0.2577 0.0501 0.7955 0.096 Uiso 1 1 calc R
C00O C 0.6603(2) 0.1163(4) 0.90869(9) 0.0870(7) Uani 1 1 d .
H00H H 0.6806 0.0136 0.8911 0.131 Uiso 1 1 calc GR
H00I H 0.6893 0.1037 0.9423 0.131 Uiso 1 1 calc GR
H00J H 0.6872 0.2252 0.8962 0.131 Uiso 1 1 calc GR
C00P C 0.3165(2) 0.1526(3) 0.89389(11) 0.0896(8) Uani 1 1 d .
H00P H 0.2427 0.1619 0.8912 0.108 Uiso 1 1 calc R
C00Q C 0.8298(3) 0.6368(4) 0.91669(10) 0.0963(8) Uani 1 1 d .
H00Z H 0.8930 0.6402 0.9385 0.116 Uiso 1 1 calc R
C00R C 0.3794(3) 0.1537(4) 0.93809(11) 0.1001(9) Uani 1 1 d .
H00R H 0.3474 0.1634 0.9658 0.120 Uiso 1 1 calc R
C00S C 0.7336(3) 0.6283(4) 0.93386(9) 0.0954(9) Uani 1 1 d .
H00 H 0.7335 0.6268 0.9671 0.114 Uiso 1 1 calc R
C00T C 0.5446(2) 0.6488(4) 0.58353(9) 0.0911(8) Uani 1 1 d .
H0AA H 0.5433 0.5173 0.5828 0.109 Uiso 1 1 calc R
H H 0.6165 0.6870 0.5806 0.109 Uiso 1 1 calc R
C00U C 0.4897(3) 0.1409(3) 0.94305(9) 0.0895(8) Uani 1 1 d .
H00U H 0.5296 0.1423 0.9739 0.107 Uiso 1 1 calc R
C00V C 0.5325(3) 0.6172(4) 0.92174(10) 0.1053(10) Uani 1 1 d .
H1AA H 0.4958 0.7301 0.9145 0.158 Uiso 1 1 calc GR
HA H 0.5448 0.5988 0.9561 0.158 Uiso 1 1 calc GR
HB H 0.4898 0.5197 0.9065 0.158 Uiso 1 1 calc GR
C00W C 0.4706(3) 0.7177(5) 0.54071(10) 0.1169(11) Uani 1 1 d .
H2AA H 0.4966 0.6825 0.5116 0.175 Uiso 1 1 calc GR
HC H 0.4669 0.8475 0.5422 0.175 Uiso 1 1 calc GR
HD H 0.4009 0.6674 0.5408 0.175 Uiso 1 1 calc GR
C00X C 0.2630(3) 0.1567(4) 0.59468(12) 0.1197(12) Uani 1 1 d .
H00K H 0.2610 0.0252 0.5945 0.144 Uiso 1 1 calc R
H00L H 0.1923 0.1986 0.5985 0.144 Uiso 1 1 calc R
C00Y C 0.2845(3) 0.2170(5) 0.54727(12) 0.1464(15) Uani 1 1 d .
H00M H 0.2292 0.1740 0.5226 0.220 Uiso 1 1 calc GR
H00N H 0.3520 0.1696 0.5416 0.220 Uiso 1 1 calc GR
H00O H 0.2865 0.3471 0.5465 0.220 Uiso 1 1 calc GR

loop_
_atom_site_aniso_label
_atom_site_aniso_U_11
_atom_site_aniso_U_22
_atom_site_aniso_U_33
_atom_site_aniso_U_23
_atom_site_aniso_U_13
_atom_site_aniso_U_12
O001 0.0568(8) 0.1230(14) 0.0813(10) 0.0023(9) 0.0226(7) 0.0095(8)
O002 0.0563(9) 0.1218(15) 0.1114(13) 0.0099(11) 0.0299(8) -0.0008(9)
O003 0.1067(14) 0.1215(16) 0.0913(12) 0.0225(11) -0.0032(10) -0.0376(12)
O004 0.1084(14) 0.1089(15) 0.0937(12) -0.0065(10) -0.0014(10) 0.0427(12)
C005 0.0735(12) 0.0473(10) 0.0725(12) 0.0017(9) 0.0270(10) 0.0028(9)
C006 0.0727(12) 0.0450(10) 0.0701(12) -0.0001(9) 0.0190(9) 0.0015(9)
C007 0.0617(11) 0.0509(10) 0.0715(12) -0.0005(9) 0.0104(9) 0.0000(8)
C008 0.0564(10) 0.0561(11) 0.0710(12) -0.0053(9) 0.0127(9) -0.0028(8)
C009 0.0594(11) 0.0613(12) 0.0720(12) 0.0048(9) 0.0225(9) 0.0085(9)
C00A 0.0566(11) 0.0572(11) 0.0828(13) 0.0025(10) 0.0204(9) -0.0035(9)
C00B 0.0938(15) 0.0508(11) 0.0742(13) 0.0026(10) 0.0214(12) -0.0001(10)
C00C 0.0609(11) 0.0669(13) 0.0766(13) 0.0017(10) 0.0113(9) -0.0046(10)
C00D 0.0678(12) 0.0679(13) 0.0770(14) -0.0040(11) 0.0023(10) -0.0003(11)
C00E 0.0743(13) 0.0581(12) 0.0878(15) 0.0007(10) 0.0355(11) 0.0019(10)
C00F 0.0652(12) 0.0679(14) 0.0845(15) -0.0002(11) -0.0008(10) 0.0017(11)
C00G 0.0588(11) 0.0611(12) 0.0774(13) 0.0008(10) 0.0191(9) 0.0028(9)
C00H 0.0652(12) 0.0726(14) 0.0719(13) -0.0069(10) 0.0026(9) 0.0064(10)
C00I 0.0597(11) 0.0664(12) 0.0721(12) -0.0062(10) 0.0088(9) 0.0031(9)
C00J 0.0552(10) 0.0738(13) 0.0732(13) -0.0018(10) 0.0169(9) -0.0026(9)
C00K 0.0611(11) 0.0656(13) 0.0904(15) -0.0014(11) 0.0106(10) -0.0055(10)
C00L 0.1140(19) 0.0501(11) 0.0740(14) 0.0022(10) 0.0305(13) 0.0039(12)
C00M 0.0704(13) 0.0747(15) 0.0898(16) -0.0035(12) -0.0003(11) 0.0015(11)
C00N 0.0606(12) 0.0866(16) 0.0963(17) -0.0001(13) 0.0262(11) 0.0062(11)
C00O 0.0928(17) 0.0782(16) 0.0855(16) 0.0002(13) -0.0008(13) 0.0053(13)
C00P 0.0921(17) 0.0813(16) 0.108(2) -0.0067(14) 0.0550(16) -0.0019(13)
C00Q 0.109(2) 0.0847(18) 0.0856(18) -0.0030(14) -0.0166(15) 0.0081(15)
C00R 0.137(3) 0.0864(18) 0.0904(19) -0.0055(14) 0.0617(18) -0.0082(17)
C00S 0.146(3) 0.0723(16) 0.0636(14) -0.0015(11) 0.0042(16) 0.0055(16)
C00T 0.0982(18) 0.102(2) 0.0716(14) 0.0038(13) 0.0094(12) 0.0133(15)
C00U 0.126(2) 0.0741(16) 0.0729(14) -0.0020(12) 0.0299(14) -0.0041(15)
C00V 0.149(3) 0.0838(18) 0.0993(19) 0.0005(15) 0.0706(19) 0.0003(17)
C00W 0.137(3) 0.131(3) 0.0765(17) 0.0027(17) -0.0030(17) 0.015(2)
C00X 0.133(3) 0.097(2) 0.110(2) 0.0056(17) -0.0416(19) -0.0150(19)
C00Y 0.211(4) 0.131(3) 0.083(2) -0.015(2) -0.026(2) 0.028(3)

loop_
_atom_type_symbol
_atom_type_description
_atom_type_scat_dispersion_real
_atom_type_scat_dispersion_imag
_atom_type_scat_source
C C 0.0181 0.0091 'International Tables Vol C Tables 4.2.6.8 and 6.1.1.4'
H H 0.0000 0.0000 'International Tables Vol C Tables 4.2.6.8 and 6.1.1.4'
O O 0.0492 0.0322 'International Tables Vol C Tables 4.2.6.8 and 6.1.1.4'

loop_
_geom_angle_atom_site_label_1
_geom_angle_atom_site_label_2
_geom_angle_atom_site_label_3
_geom_angle
C00B C005 C009 128.6(2)
C00E C005 C009 108.78(19)
C00E C005 C00B 122.65(19)
C007 C006 C00A 108.71(18)
C007 C006 C00L 121.6(2)
C00L C006 C00A 129.7(2)
C006 C007 C00J 111.44(18)
C00M C007 C006 120.2(2)
C00M C007 C00J 128.3(2)
C00A C008 C00J 104.16(16)
C00I C008 C00A 113.63(16)
C00I C008 C00J 116.70(17)
O001 C009 C005 127.4(2)
O001 C009 C00G 124.41(19)
C005 C009 C00G 108.14(16)
O002 C00A C006 127.7(2)
O002 C00A C008 124.5(2)
C006 C00A C008 107.80(16)
C005 C00B C00O 122.7(2)
C00U C00B C005 116.0(2)
C00U C00B C00O 121.3(2)
C00K C00C C00G 114.26(18)
O004 C00D C00H 122.1(2)
O004 C00D C00T 120.7(2)
C00T C00D C00H 117.2(2)
C005 C00E C00N 111.84(18)
C005 C00E C00P 119.7(2)
C00P C00E C00N 128.4(2)
O003 C00F C00K 121.8(2)
O003 C00F C00X 120.5(3)
C00K C00F C00X 117.7(2)
C009 C00G C00N 104.53(17)
C00C C00G C009 112.67(17)
C00C C00G C00N 116.81(18)
C00D C00H C00I 113.90(18)
C00H C00I C008 113.86(17)
C007 C00J C008 104.61(16)
C00F C00K C00C 114.62(18)
C006 C00L C00V 121.6(2)
C00S C00L C006 116.3(2)
C00S C00L C00V 122.1(2)
C00Q C00M C007 119.0(2)
C00E C00N C00G 104.68(18)
C00R C00P C00E 118.1(3)
C00M C00Q C00S 120.9(3)
C00P C00R C00U 122.1(2)
C00Q C00S C00L 122.0(2)
C00D C00T C00W 115.1(2)
C00B C00U C00R 121.4(3)
C00Y C00X C00F 117.5(3)

loop_
_geom_bond_atom_site_label_1
_geom_bond_atom_site_label_2
_geom_bond_distance
O001 C009 1.212(2)
O002 C00A 1.217(2)
O003 C00F 1.196(3)
O004 C00D 1.200(3)
C005 C009 1.472(3)
C005 C00B 1.401(3)
C005 C00E 1.386(3)
C006 C007 1.386(3)
C006 C00A 1.475(3)
C006 C00L 1.404(3)
C007 C00J 1.497(3)
C007 C00M 1.375(3)
C008 C00A 1.521(3)
C008 C00I 1.512(3)
C008 C00J 1.532(3)
C009 C00G 1.518(3)
C00B C00O 1.495(3)
C00B C00U 1.379(3)
C00C C00G 1.513(3)
C00C C00K 1.509(3)
C00D C00H 1.496(3)
C00D C00T 1.492(3)
C00E C00N 1.494(3)
C00E C00P 1.389(3)
C00F C00K 1.486(3)
C00F C00X 1.487(3)
C00G C00N 1.538(3)
C00H C00I 1.511(3)
C00L C00S 1.382(4)
C00L C00V 1.501(4)
C00M C00Q 1.367(4)
C00P C00R 1.364(4)
C00Q C00S 1.380(4)
C00R C00U 1.388(4)
C00T C00W 1.492(4)
C00X C00Y 1.463(5)
